data_7235973
loop_
_publ_author_name
'Viveka, Shivapura'
'Dinesha, Dinesha'
'Shama, Prasanna'
'Naveen, Shivalingegowda'
'Lokanath, Neratur Krishnappagowda'
'Nagaraja, Gundibasappa Karikannar'

_publ_section_title
;
 Design, synthesis, anticonvulsant and analgesic studies of new pyrazole
 analogues: a Knoevenagel reaction approach
;
_journal_issue 115
_journal_name_full 'RSC Advances'
_journal_page_first 94786
_journal_paper_doi 10.1039/C5RA17391D
_journal_volume 5
_journal_year 2015
_chemical_formula_sum 'C19 H11 Cl2 N3 O2 S'
_chemical_formula_weight 416.27
_space_group_IT_number 2
_space_group_name_Hall '-P 1'
_space_group_name_H-M_alt 'P -1'
_symmetry_cell_setting triclinic
_symmetry_space_group_name_H-M 'P -1'
_atom_sites_solution_hydrogens geom
_atom_sites_solution_primary direct
_atom_sites_solution_secondary difmap
_audit_creation_method SHELXL-97
_audit_update_record
;
2015-02-02 deposited with the CCDC.
2015-11-04 downloaded from the CCDC.
;
_cell_angle_alpha 101.832(5)
_cell_angle_beta 90.563(5)
_cell_angle_gamma 111.879(5)
_cell_formula_units_Z 2
_cell_length_a 8.5087(8)
_cell_length_b 10.5551(10)
_cell_length_c 10.9292(11)
_cell_measurement_reflns_used 2937
_cell_measurement_temperature 293(2)
_cell_measurement_theta_max 64.78
_cell_measurement_theta_min 4.15
_cell_volume 887.47(15)
_computing_structure_refinement 'SHELXL-97 (Sheldrick, 1997)'
_computing_structure_solution 'SHELXS-97 (Sheldrick, 1990)'
_diffrn_ambient_temperature 293(2)
_diffrn_measured_fraction_theta_full 0.981
_diffrn_measured_fraction_theta_max 0.981
_diffrn_radiation_monochromator graphite
_diffrn_radiation_source 'fine-focus sealed tube'
_diffrn_radiation_type CuK\a
_diffrn_radiation_wavelength 1.54178
_diffrn_reflns_av_R_equivalents 0.0645
_diffrn_reflns_av_sigmaI/netI 0.0567
_diffrn_reflns_limit_h_max 9
_diffrn_reflns_limit_h_min -9
_diffrn_reflns_limit_k_max 12
_diffrn_reflns_limit_k_min -12
_diffrn_reflns_limit_l_max 12
_diffrn_reflns_limit_l_min -12
_diffrn_reflns_number 10058
_diffrn_reflns_theta_full 64.78
_diffrn_reflns_theta_max 64.78
_diffrn_reflns_theta_min 4.15
_exptl_absorpt_coefficient_mu 4.573
_exptl_absorpt_correction_T_max 0.319
_exptl_absorpt_correction_T_min 0.292
_exptl_absorpt_correction_type multi-scan
_exptl_absorpt_process_details SADABS
_exptl_crystal_colour White
_exptl_crystal_density_diffrn 1.558
_exptl_crystal_density_method 'not measured'
_exptl_crystal_description rectangle
_exptl_crystal_F_000 424
_exptl_crystal_size_max 0.3
_exptl_crystal_size_mid 0.27
_exptl_crystal_size_min 0.25
_refine_diff_density_max 0.389
_refine_diff_density_min -0.299
_refine_diff_density_rms 0.075
_refine_ls_extinction_method none
_refine_ls_goodness_of_fit_ref 1.035
_refine_ls_hydrogen_treatment mixed
_refine_ls_matrix_type full
_refine_ls_number_parameters 244
_refine_ls_number_reflns 2937
_refine_ls_number_restraints 0
_refine_ls_restrained_S_all 1.035
_refine_ls_R_factor_all 0.0593
_refine_ls_R_factor_gt 0.0499
_refine_ls_shift/su_max 0.000
_refine_ls_shift/su_mean 0.000
_refine_ls_structure_factor_coef Fsqd
_refine_ls_weighting_details 'calc w=1/[\s^2^(Fo^2^)+(0.0968P)^2^+0.1708P] where P=(Fo^2^+2Fc^2^)/3'
_refine_ls_weighting_scheme calc
_refine_ls_wR_factor_gt 0.1373
_refine_ls_wR_factor_ref 0.1497
_reflns_number_gt 2444
_reflns_number_total 2937
_reflns_threshold_expression >2sigma(I)
_cod_data_source_file c5ra17391d2.cif
_cod_data_source_block gkn5
_cod_depositor_comments
;
The following automatic conversions were performed:

data item '_symmetry_cell_setting' value 'Triclinic' was changed to
'triclinic' in accordance with the
/home/saulius/struct/COD-crude-data/automatic-downloads/DataCite-retrospective/RSC/depositions/lib/dictionaries/cif_core.dic
dictionary named 'cif_core.dic' version 2.4.2 last updated on
2011-04-26.

Automatic conversion script
Id: cif_fix_values 6909 2019-04-08 15:41:33Z antanas 
;
_cod_original_sg_symbol_H-M P-1
_cod_database_code 7235973

loop_
_symmetry_equiv_pos_as_xyz
'x, y, z'
'-x, -y, -z'

loop_
_atom_site_label
_atom_site_type_symbol
_atom_site_fract_x
_atom_site_fract_y
_atom_site_fract_z
_atom_site_U_iso_or_equiv
_atom_site_adp_type
_atom_site_occupancy
_atom_site_symmetry_multiplicity
_atom_site_calc_flag
_atom_site_refinement_flags
N1 N 0.5395(3) 0.3711(2) 0.7996(2) 0.0378(6) Uani 1 1 d .
N2 N 0.3902(3) 0.3081(2) 0.7256(2) 0.0347(5) Uani 1 1 d .
C3 C 0.3543(3) 0.3970(3) 0.6685(3) 0.0342(6) Uani 1 1 d .
H3 H 0.2588 0.3754 0.6139 0.041 Uiso 1 1 calc R
C4 C 0.4868(3) 0.5271(3) 0.7066(3) 0.0328(6) Uani 1 1 d .
C5 C 0.5979(3) 0.5037(3) 0.7895(3) 0.0338(6) Uani 1 1 d .
C6 C 0.5191(3) 0.6559(3) 0.6663(3) 0.0336(6) Uani 1 1 d .
H6 H 0.6216 0.7292 0.6991 0.040 Uiso 1 1 calc R
C7 C 0.4204(3) 0.6830(3) 0.5881(3) 0.0327(6) Uani 1 1 d .
S8 S 0.21687(9) 0.57218(7) 0.51556(8) 0.0422(3) Uani 1 1 d .
C9 C 0.2017(3) 0.7035(3) 0.4429(3) 0.0368(7) Uani 1 1 d .
N10 N 0.3480(3) 0.8211(2) 0.4727(2) 0.0351(5) Uani 1 1 d .
H10 H 0.3617 0.8931 0.4424 0.042 Uiso 1 1 calc R
C11 C 0.4719(3) 0.8198(3) 0.5528(3) 0.0325(6) Uani 1 1 d .
O12 O 0.6061(2) 0.9189(2) 0.5886(2) 0.0437(5) Uani 1 1 d .
O13 O 0.0787(3) 0.6895(2) 0.3777(2) 0.0510(6) Uani 1 1 d .
C14 C 0.2904(3) 0.1629(3) 0.7184(3) 0.0332(6) Uani 1 1 d .
C15 C 0.1244(4) 0.1038(3) 0.6660(3) 0.0399(7) Uani 1 1 d .
H15 H 0.0759 0.1573 0.6339 0.048 Uiso 1 1 calc R
C16 C 0.0302(4) -0.0365(3) 0.6616(3) 0.0460(7) Uani 1 1 d .
H16 H -0.0815 -0.0776 0.6251 0.055 Uiso 1 1 calc R
C17 C 0.1011(4) -0.1153(3) 0.7110(3) 0.0455(7) Uani 1 1 d .
H17 H 0.0375 -0.2094 0.7079 0.055 Uiso 1 1 calc R
C18 C 0.2659(4) -0.0543(3) 0.7646(3) 0.0460(8) Uani 1 1 d .
H18 H 0.3130 -0.1073 0.7990 0.055 Uiso 1 1 calc R
C19 C 0.3629(4) 0.0848(3) 0.7684(3) 0.0400(7) Uani 1 1 d .
H19 H 0.4751 0.1252 0.8039 0.048 Uiso 1 1 calc R
C20 C 0.7569(3) 0.6055(3) 0.8629(3) 0.0344(6) Uani 1 1 d .
C21 C 0.7612(4) 0.7297(3) 0.9382(3) 0.0396(7) Uani 1 1 d .
H21 H 0.6642 0.7506 0.9394 0.047 Uiso 1 1 calc R
C22 C 0.9071(4) 0.8225(3) 1.0110(3) 0.0435(7) Uani 1 1 d .
H22 H 0.9077 0.9049 1.0620 0.052 Uiso 1 1 calc R
C23 C 1.0532(4) 0.7938(3) 1.0086(3) 0.0408(7) Uani 1 1 d .
C24 C 1.0510(4) 0.6713(3) 0.9323(3) 0.0376(7) Uani 1 1 d .
C25 C 0.9033(4) 0.5768(3) 0.8598(3) 0.0377(7) Uani 1 1 d .
H25 H 0.9025 0.4942 0.8091 0.045 Uiso 1 1 calc R
Cl26 Cl 1.23383(11) 0.91234(9) 1.10124(9) 0.0651(3) Uani 1 1 d .
Cl27 Cl 1.23309(10) 0.63391(9) 0.92190(9) 0.0564(3) Uani 1 1 d .

loop_
_atom_site_aniso_label
_atom_site_aniso_U_11
_atom_site_aniso_U_22
_atom_site_aniso_U_33
_atom_site_aniso_U_23
_atom_site_aniso_U_13
_atom_site_aniso_U_12
N1 0.0324(13) 0.0332(12) 0.0471(14) 0.0129(10) -0.0078(11) 0.0099(10)
N2 0.0288(12) 0.0300(12) 0.0452(13) 0.0138(10) -0.0035(10) 0.0085(10)
C3 0.0277(14) 0.0342(14) 0.0415(15) 0.0149(11) -0.0055(11) 0.0095(11)
C4 0.0259(14) 0.0344(14) 0.0376(14) 0.0140(11) -0.0017(11) 0.0081(11)
C5 0.0282(14) 0.0337(14) 0.0403(15) 0.0119(11) -0.0008(12) 0.0110(11)
C6 0.0253(14) 0.0321(14) 0.0418(15) 0.0136(11) -0.0004(11) 0.0066(11)
C7 0.0276(14) 0.0285(13) 0.0402(15) 0.0124(11) 0.0019(12) 0.0064(11)
S8 0.0302(4) 0.0289(4) 0.0635(5) 0.0187(3) -0.0101(3) 0.0029(3)
C9 0.0288(15) 0.0308(14) 0.0494(17) 0.0117(12) -0.0044(13) 0.0085(11)
N10 0.0296(12) 0.0292(11) 0.0443(13) 0.0179(10) -0.0031(10) 0.0040(9)
C11 0.0275(14) 0.0312(14) 0.0381(14) 0.0127(11) 0.0022(11) 0.0079(12)
O12 0.0289(11) 0.0352(11) 0.0609(13) 0.0225(9) -0.0071(9) -0.0005(9)
O13 0.0368(12) 0.0403(12) 0.0712(15) 0.0174(10) -0.0191(11) 0.0076(9)
C14 0.0321(15) 0.0293(14) 0.0379(15) 0.0117(11) 0.0023(12) 0.0094(12)
C15 0.0324(15) 0.0365(15) 0.0487(17) 0.0159(12) -0.0044(13) 0.0076(12)
C16 0.0389(17) 0.0403(16) 0.0489(18) 0.0132(13) -0.0029(14) 0.0024(13)
C17 0.0523(19) 0.0313(15) 0.0498(18) 0.0141(12) 0.0079(15) 0.0098(13)
C18 0.0516(19) 0.0387(16) 0.0585(19) 0.0224(14) 0.0131(16) 0.0232(14)
C19 0.0339(16) 0.0377(15) 0.0528(17) 0.0183(13) 0.0030(13) 0.0147(13)
C20 0.0284(14) 0.0354(14) 0.0387(15) 0.0144(11) -0.0016(12) 0.0083(12)
C21 0.0303(15) 0.0433(16) 0.0460(16) 0.0110(13) 0.0004(12) 0.0147(12)
C22 0.0370(17) 0.0445(17) 0.0437(17) 0.0042(13) -0.0029(13) 0.0127(14)
C23 0.0333(16) 0.0449(16) 0.0402(16) 0.0133(13) -0.0046(12) 0.0086(13)
C24 0.0297(15) 0.0442(16) 0.0432(16) 0.0200(13) 0.0012(12) 0.0139(12)
C25 0.0340(16) 0.0368(15) 0.0427(16) 0.0140(12) -0.0006(12) 0.0113(12)
Cl26 0.0416(5) 0.0629(6) 0.0725(6) -0.0017(4) -0.0240(4) 0.0092(4)
Cl27 0.0344(5) 0.0609(5) 0.0810(6) 0.0236(4) 0.0002(4) 0.0224(4)

loop_
_atom_type_symbol
_atom_type_description
_atom_type_scat_dispersion_real
_atom_type_scat_dispersion_imag
_atom_type_scat_source
C C 0.0181 0.0091 'International Tables Vol C Tables 4.2.6.8 and 6.1.1.4'
H H 0.0000 0.0000 'International Tables Vol C Tables 4.2.6.8 and 6.1.1.4'
N N 0.0311 0.0180 'International Tables Vol C Tables 4.2.6.8 and 6.1.1.4'
O O 0.0492 0.0322 'International Tables Vol C Tables 4.2.6.8 and 6.1.1.4'
S S 0.3331 0.5567 'International Tables Vol C Tables 4.2.6.8 and 6.1.1.4'
Cl Cl 0.3639 0.7018 'International Tables Vol C Tables 4.2.6.8 and 6.1.1.4'

loop_
_geom_angle_atom_site_label_1
_geom_angle_atom_site_label_2
_geom_angle_atom_site_label_3
_geom_angle
C5 N1 N2 105.0(2)
C3 N2 N1 112.5(2)
C3 N2 C14 128.2(2)
N1 N2 C14 119.3(2)
N2 C3 C4 107.1(2)
N2 C3 H3 126.4
C4 C3 H3 126.4
C3 C4 C5 103.9(2)
C3 C4 C6 130.1(2)
C5 C4 C6 125.8(2)
N1 C5 C4 111.5(2)
N1 C5 C20 119.8(2)
C4 C5 C20 128.6(2)
C7 C6 C4 128.2(2)
C7 C6 H6 115.9
C4 C6 H6 115.9
C6 C7 C11 122.4(2)
C6 C7 S8 127.8(2)
C11 C7 S8 109.84(19)
C7 S8 C9 91.64(12)
O13 C9 N10 125.7(3)
O13 C9 S8 124.1(2)
N10 C9 S8 110.19(19)
C9 N10 C11 117.4(2)
C9 N10 H10 121.3
C11 N10 H10 121.3
O12 C11 N10 123.7(2)
O12 C11 C7 125.4(2)
N10 C11 C7 110.9(2)
C15 C14 C19 120.8(3)
C15 C14 N2 120.5(2)
C19 C14 N2 118.6(2)
C14 C15 C16 119.2(3)
C14 C15 H15 120.4
C16 C15 H15 120.4
C17 C16 C15 120.4(3)
C17 C16 H16 119.8
C15 C16 H16 119.8
C18 C17 C16 119.6(3)
C18 C17 H17 120.2
C16 C17 H17 120.2
C17 C18 C19 121.0(3)
C17 C18 H18 119.5
C19 C18 H18 119.5
C18 C19 C14 118.9(3)
C18 C19 H19 120.6
C14 C19 H19 120.6
C21 C20 C25 119.1(3)
C21 C20 C5 120.4(2)
C25 C20 C5 120.5(3)
C22 C21 C20 120.8(3)
C22 C21 H21 119.6
C20 C21 H21 119.6
C21 C22 C23 120.2(3)
C21 C22 H22 119.9
C23 C22 H22 119.9
C24 C23 C22 119.4(3)
C24 C23 Cl26 121.6(2)
C22 C23 Cl26 119.0(2)
C23 C24 C25 120.5(3)
C23 C24 Cl27 121.0(2)
C25 C24 Cl27 118.5(2)
C20 C25 C24 120.0(3)
C20 C25 H25 120.0
C24 C25 H25 120.0

loop_
_geom_bond_atom_site_label_1
_geom_bond_atom_site_label_2
_geom_bond_distance
N1 C5 1.329(4)
N1 N2 1.357(3)
N2 C3 1.347(3)
N2 C14 1.434(3)
C3 C4 1.391(4)
C3 H3 0.9300
C4 C5 1.423(4)
C4 C6 1.444(4)
C5 C20 1.473(4)
C6 C7 1.336(4)
C6 H6 0.9300
C7 C11 1.478(4)
C7 S8 1.755(3)
S8 C9 1.775(3)
C9 O13 1.205(3)
C9 N10 1.368(3)
N10 C11 1.369(4)
N10 H10 0.8600
C11 O12 1.219(3)
C14 C15 1.376(4)
C14 C19 1.385(4)
C15 C16 1.386(4)
C15 H15 0.9300
C16 C17 1.378(5)
C16 H16 0.9300
C17 C18 1.371(5)
C17 H17 0.9300
C18 C19 1.382(4)
C18 H18 0.9300
C19 H19 0.9300
C20 C21 1.385(4)
C20 C25 1.387(4)
C21 C22 1.374(4)
C21 H21 0.9300
C22 C23 1.384(4)
C22 H22 0.9300
C23 C24 1.380(4)
C23 Cl26 1.723(3)
C24 C25 1.387(4)
C24 Cl27 1.735(3)
C25 H25 0.9300
